data_2007982
loop_
_publ_author_name
'Crispini, Alessandra'
'Ghedini, Mauro'
'Pucci, Daniela'

_publ_section_title
;
 <i>trans</i>-2,2'-Dichloro-4,4'-dimethylazobenzene
;
_journal_issue 12
_journal_name_full 'Acta Crystallographica Section C'
_journal_page_first 1869
_journal_page_last 1871
_journal_paper_doi 10.1107/S0108270198008798
_journal_volume 54
_journal_year 1998
_chemical_formula_moiety 'C14 H12 Cl2 N2'
_chemical_formula_sum 'C14 H12 Cl2 N2'
_chemical_formula_weight 279.16
_chemical_name_systematic trans-2,2'-dichloro-4,4'-dimethylazobenzene
_space_group_IT_number 14
_symmetry_cell_setting monoclinic
_symmetry_space_group_name_Hall '-P 2yn'
_symmetry_space_group_name_H-M 'P 1 21/n 1'
_audit_creation_method SHELXL
_cell_angle_alpha 90.00
_cell_angle_beta 95.94(4)
_cell_angle_gamma 90.00
_cell_formula_units_Z 2
_cell_length_a 8.103(4)
_cell_length_b 5.686(3)
_cell_length_c 14.270(8)
_cell_measurement_reflns_used 25
_cell_measurement_temperature 293(2)
_cell_measurement_theta_max 14.8
_cell_measurement_theta_min 7.7
_cell_volume 653.9(6)
_computing_cell_refinement P3/V
_computing_data_collection 'P3/V (Siemens, 1990a)'
_computing_data_reduction 'SHELXTL-Plus, 1990)'
_computing_molecular_graphics 'XP (Siemens, 1990b)'
_computing_publication_material SHELXL93
_computing_structure_refinement 'SHELXL93 (Sheldrick, 1993)'
_computing_structure_solution SHELXTL-Plus
_diffrn_ambient_temperature 293(2)
_diffrn_measurement_device 'Siemens R3m/V diffractometer'
_diffrn_measurement_method \q-2\q
_diffrn_radiation_monochromator 'highly-oriented graphite crystal'
_diffrn_radiation_source 'fine-focus xray_tube'
_diffrn_radiation_type MoK\a
_diffrn_radiation_wavelength 0.71073
_diffrn_reflns_av_R_equivalents 0.0446
_diffrn_reflns_av_sigmaI/netI 0.0300
_diffrn_reflns_limit_h_max 9
_diffrn_reflns_limit_h_min 0
_diffrn_reflns_limit_k_max 6
_diffrn_reflns_limit_k_min -6
_diffrn_reflns_limit_l_max 16
_diffrn_reflns_limit_l_min -17
_diffrn_reflns_number 2349
_diffrn_reflns_theta_max 25.05
_diffrn_reflns_theta_min 2.77
_diffrn_standards_decay_% 'not measured'
_diffrn_standards_interval_time 98
_diffrn_standards_number 2
_exptl_absorpt_coefficient_mu 0.478
_exptl_absorpt_correction_type none
_exptl_crystal_colour 'Dark orange'
_exptl_crystal_density_diffrn 1.418
_exptl_crystal_density_method none
_exptl_crystal_description Parallelepiped
_exptl_crystal_F_000 288
_exptl_crystal_size_max 0.30
_exptl_crystal_size_mid 0.22
_exptl_crystal_size_min 0.14
_refine_diff_density_max 0.289
_refine_diff_density_min -0.358
_refine_ls_extinction_method none
_refine_ls_goodness_of_fit_all 1.062
_refine_ls_goodness_of_fit_obs 1.124
_refine_ls_hydrogen_treatment 'H atoms riding, with fixed isotropic U'
_refine_ls_matrix_type full
_refine_ls_number_parameters 82
_refine_ls_number_reflns 1162
_refine_ls_number_restraints 0
_refine_ls_restrained_S_all 1.062
_refine_ls_restrained_S_obs 1.124
_refine_ls_R_factor_all 0.0491
_refine_ls_R_factor_obs 0.0417
_refine_ls_shift/esd_max -0.002
_refine_ls_shift/esd_mean 0.000
_refine_ls_structure_factor_coef Fsqd
_refine_ls_weighting_details 'w = 1/[\s^2^(Fo^2^)+(0.0685P)^2^+0.1607P] where P=(Fo^2^+2Fc^2^)/3'
_refine_ls_weighting_scheme calc
_refine_ls_wR_factor_all 0.1174
_refine_ls_wR_factor_obs 0.1119
_reflns_number_observed 957
_reflns_number_total 1162
_reflns_observed_criterion I>2\s(I)
_cod_data_source_file na1372.cif
_cod_data_source_block 1
_cod_depositor_comments
;
The following automatic conversions were performed:
'_symmetry_cell_setting' value 'Monoclinic' changed to 'monoclinic'
according to '/home/saulius/struct/CIF-dictionaries/cif_core.dic'
dictionary named 'cif_core.dic' version 2.4.1 from 2010-06-29.

Automatic conversion script
Id: cif_fix_enum 1527 2010-12-29 10:47:43Z saulius 

The following automatic conversions were performed:

'_symmetry_cell_setting' value 'Monoclinic' changed to 'monoclinic'
according to /home/saulius/struct/CIF-dictionaries/cif_core.dic
dictionary named 'cif_core.dic' version 2.4.1 from 2010-06-29.

Automatic conversion script
Id: cif_fix_values 1715 2011-07-08 13:25:40Z adriana 

The following automatic conversions were performed:

'_refine_ls_weighting_scheme' value 'calc w =
1/[\s^2^(Fo^2^)+(0.0685P)^2^+0.1607P] where P=(Fo^2^+2Fc^2^)/3' was
changed to 'calc'. New tag '_refine_ls_weighting_details' was
created. The value of the new tag was set to 'w =
1/[\s^2^(Fo^2^)+(0.0685P)^2^+0.1607P] where P=(Fo^2^+2Fc^2^)/3'.

Automatic conversion script
Id: cif_fix_values 3143 2015-03-26 13:38:13Z robertas 
;
_cod_original_sg_symbol_H-M 'P 21/n'
_cod_database_code 2007982
_cod_database_fobs_code 2007982

loop_
_symmetry_equiv_pos_as_xyz
'x, y, z'
'-x+1/2, y+1/2, -z+1/2'
'-x, -y, -z'
'x-1/2, -y-1/2, z-1/2'

loop_
_atom_site_aniso_label
_atom_site_aniso_U_11
_atom_site_aniso_U_22
_atom_site_aniso_U_33
_atom_site_aniso_U_12
_atom_site_aniso_U_13
_atom_site_aniso_U_23
Cl1 0.0601(4) 0.0538(4) 0.0496(4) 0.0098(2) -0.0029(3) 0.0029(2)
N1 0.0432(9) 0.0447(10) 0.0429(9) -0.0007(7) 0.0053(7) -0.0085(8)
C1 0.0361(10) 0.0398(11) 0.0416(10) -0.0042(8) 0.0057(8) -0.0079(8)
C2 0.0364(10) 0.0410(10) 0.0411(10) -0.0021(8) 0.0050(8) -0.0004(9)
C3 0.0415(11) 0.0417(12) 0.0482(12) 0.0014(8) 0.0098(9) -0.0063(8)
C4 0.0395(10) 0.0485(12) 0.0408(10) -0.0059(9) 0.0088(8) -0.0071(10)
C5 0.0449(11) 0.0518(13) 0.0406(11) 0.0002(9) 0.0002(9) -0.0026(9)
C6 0.0447(11) 0.0434(11) 0.0475(12) 0.0046(9) 0.0040(9) -0.0049(9)
C7 0.0593(14) 0.071(2) 0.0434(12) 0.0040(11) 0.0062(11) -0.0157(11)

loop_
_atom_site_label
_atom_site_fract_x
_atom_site_fract_y
_atom_site_fract_z
_atom_site_U_iso_or_equiv
_atom_site_thermal_displace_type
_atom_site_calc_flag
_atom_site_refinement_flags
_atom_site_occupancy
_atom_site_disorder_group
_atom_site_type_symbol
Cl1 0.75603(7) -0.00444(9) 0.47850(4) 0.0551(3) Uani d . 1 . Cl
N1 0.5535(2) 0.4238(3) 0.49403(12) 0.0435(4) Uani d . 1 . N
C1 0.5368(2) 0.3236(3) 0.40203(14) 0.0391(5) Uani d . 1 . C
C2 0.6256(2) 0.1194(4) 0.38741(13) 0.0395(5) Uani d . 1 . C
C3 0.6121(3) 0.0104(3) 0.3000(2) 0.0434(5) Uani d . 1 . C
H3A 0.6712(3) -0.1270(3) 0.2918(2) 0.080 Uiso calc R 1 . H
C4 0.5116(2) 0.1040(4) 0.22485(14) 0.0426(5) Uani d . 1 . C
C5 0.4261(3) 0.3111(4) 0.23867(14) 0.0461(5) Uani d . 1 . C
H5A 0.3596(3) 0.3774(4) 0.18854(14) 0.080 Uiso calc R 1 . H
C6 0.4384(3) 0.4196(4) 0.32558(15) 0.0453(5) Uani d . 1 . C
H6A 0.3805(3) 0.5584(4) 0.33323(15) 0.080 Uiso calc R 1 . H
C7 0.4985(3) -0.0148(4) 0.1297(2) 0.0579(7) Uani d . 1 . C
H7A 0.4241(3) 0.0727(4) 0.0860(2) 0.080 Uiso calc R 1 . H
H7B 0.4569(3) -0.1717(4) 0.1353(2) 0.080 Uiso calc R 1 . H
H7C 0.6061(3) -0.0209(4) 0.1073(2) 0.080 Uiso calc R 1 . H

loop_
_atom_type_symbol
_atom_type_description
_atom_type_scat_dispersion_real
_atom_type_scat_dispersion_imag
_atom_type_scat_source
C C 0.0033 0.0016 'International Tables Vol C Tables 4.2.6.8 and 6.1.1.4'
H H 0.0000 0.0000 'International Tables Vol C Tables 4.2.6.8 and 6.1.1.4'
N N 0.0061 0.0033 'International Tables Vol C Tables 4.2.6.8 and 6.1.1.4'
Cl Cl 0.1484 0.1585 'International Tables Vol C Tables 4.2.6.8 and 6.1.1.4'

loop_
_geom_angle_atom_site_label_1
_geom_angle_atom_site_label_2
_geom_angle_atom_site_label_3
_geom_angle_site_symmetry_1
_geom_angle
_geom_angle_publ_flag
N1 N1 C1 3_666 113.7(2) y
C2 C1 C6 . 118.1(2) y
C2 C1 N1 . 118.0(2) y
C6 C1 N1 . 123.8(2) y
C3 C2 C1 . 120.9(2) n
C3 C2 Cl1 . 118.5(2) n
C1 C2 Cl1 . 120.62(15) n
C4 C3 C2 . 120.7(2) n
C3 C4 C5 . 118.5(2) n
C3 C4 C7 . 120.4(2) n
C5 C4 C7 . 121.1(2) n
C6 C5 C4 . 121.0(2) n
C5 C6 C1 . 120.7(2) n

loop_
_geom_bond_atom_site_label_1
_geom_bond_atom_site_label_2
_geom_bond_site_symmetry_2
_geom_bond_distance
_geom_bond_publ_flag
Cl1 C2 . 1.737(2) y
N1 N1 3_666 1.250(3) y
N1 C1 . 1.425(3) y
C1 C2 . 1.393(3) n
C1 C6 . 1.394(3) n
C2 C3 . 1.387(3) n
C3 C4 . 1.384(3) n
C4 C5 . 1.391(3) n
C4 C7 . 1.511(3) n
C5 C6 . 1.380(3) n
